data_1001625
loop_
_publ_author_name
'Rebbah, A'
'Yazbeck, J'
'Deschanvres, A'

_publ_section_title
;
Structure de Cd3 As Cl3 et Donnees Cristallographiques de Cd3 P Cl3
;
_journal_coden_ASTM ACBCAR
_journal_name_full 'Acta Crystallographica B (24,1968-38,1982)'
_journal_page_first 1744
_journal_page_last 1746
_journal_paper_doi 10.1107/S0567740880007145
_journal_volume 36
_journal_year 1980
_chemical_formula_structural 'Cd3 As Cl3'
_chemical_formula_sum 'As Cd3 Cl3'
_chemical_name_systematic 'Tricadmium arsenide trichloride'
_space_group_IT_number 62
_symmetry_cell_setting orthorhombic
_symmetry_Int_Tables_number 62
_symmetry_space_group_name_Hall '-P 2ac 2n'
_symmetry_space_group_name_H-M 'P n m a'
_cell_angle_alpha 90
_cell_angle_beta 90
_cell_angle_gamma 90
_cell_formula_units_Z 4
_cell_length_a 13.144(5)
_cell_length_b 8.102(2)
_cell_length_c 7.082(3)
_cell_volume 754.2
_exptl_crystal_density_meas 4.58(3)
_refine_ls_R_factor_all 0.056
_cod_database_code 1001625

loop_
_symmetry_equiv_pos_as_xyz
x,y,z
1/2+x,1/2-y,1/2-z
-x,1/2+y,-z
1/2-x,-y,1/2+z
-x,-y,-z
1/2-x,1/2+y,1/2+z
x,1/2-y,z
1/2+x,y,1/2-z

loop_
_atom_site_label
_atom_site_type_symbol
_atom_site_symmetry_multiplicity
_atom_site_Wyckoff_symbol
_atom_site_fract_x
_atom_site_fract_y
_atom_site_fract_z
_atom_site_occupancy
_atom_site_attached_hydrogens
_atom_site_calc_flag
Cd1 Cd2+ 4 c 0.08781(5) 0.25 0.49734(7) 1. 0 d
Cd2 Cd2+ 4 a 0. 0. 0. 1. 0 d
Cd3 Cd2+ 4 c 0.25854(5) 0.25 0.00100(9) 1. 0 d
As1 As3- 4 c 0.08218(5) 0.25 0.14361(9) 1. 0 d
Cl1 Cl1- 4 c 0.4179(1) 0.25 -0.1926(2) 1. 0 d
Cl2 Cl1- 8 d 0.1690(1) 0.4784(2) -0.3054(2) 1. 0 d

loop_
_atom_type_symbol
_atom_type_oxidation_number
Cd2+ 2.000
As3- -3.000
Cl1- -1.000
